data_2214583
loop_
_publ_author_name
'Sui, Yan'
'Hu, Rong-Hua'
'Peng, Jia-Long'
'Ng, Seik Weng'

_publ_section_title
'[<i>{\m</i>}-<i>N</i>,<i>N</i>'-Bis(3-ethoxy-2-oxidobenzylidene)propane-1,2-diamine](methanol)trinitratocopper(II)neodymium(III)'
_journal_coeditor_code CI2405
_journal_issue 8
_journal_name_full 'Acta Crystallographica Section E'
_journal_page_first m2122
_journal_page_last m2122
_journal_paper_doi 10.1107/S1600536807033247
_journal_volume 63
_journal_year 2007
_chemical_formula_iupac '[Cu Nd (C21 H22 N2 O4) (N O3)3 (C H4 O)]'
_chemical_formula_moiety 'C22 H28 Cu N5 Nd O14'
_chemical_formula_sum 'C22 H28 Cu N5 Nd O14'
_chemical_formula_weight 794.27
_chemical_name_systematic
;
({6,6'-diethoxy-2,2'-[propane-1,2-diylbis(nitrilomethylidyne)]diphenolato-
1\k^4^<i>O</i>^1^,<i>O</i>^1'^,<i>O</i>^6^,<i>O</i>^6'^:2\k^4^<i>O</i>^1^,
<i>N</i>,<i>N</i>',<i>O</i>^1'^}(methanol-2\kO)trinitrato-
1\k^6^<i>O</i>,<i>O</i>'-copper(II)neodymium(III))
;
_space_group_IT_number 14
_symmetry_cell_setting monoclinic
_symmetry_space_group_name_Hall '-P 2ybc'
_symmetry_space_group_name_H-M 'P 1 21/c 1'
_atom_sites_solution_hydrogens geom
_atom_sites_solution_primary direct
_atom_sites_solution_secondary difmap
_audit_creation_method SHELXL-97
_cell_angle_alpha 90.00
_cell_angle_beta 93.1110(10)
_cell_angle_gamma 90.00
_cell_formula_units_Z 4
_cell_length_a 9.2004(4)
_cell_length_b 20.5069(8)
_cell_length_c 15.6901(6)
_cell_measurement_reflns_used 8519
_cell_measurement_temperature 295(2)
_cell_measurement_theta_max 27.4
_cell_measurement_theta_min 2.2
_cell_volume 2955.9(2)
_computing_cell_refinement 'SAINT (Bruker, 2004)'
_computing_data_collection 'APEX2 (Bruker, 2004)'
_computing_data_reduction SAINT
_computing_molecular_graphics 'X-SEED (Barbour, 2001)'
_computing_publication_material 'publCIF (Westrip, 2007)'
_computing_structure_refinement 'SHELXL97 (Sheldrick, 1997)'
_computing_structure_solution 'SHELXS97 (Sheldrick, 1997)'
_diffrn_ambient_temperature 295(2)
_diffrn_measured_fraction_theta_full 0.978
_diffrn_measured_fraction_theta_max 0.978
_diffrn_measurement_device_type 'Bruker APEXII area-detector'
_diffrn_measurement_method '\f and \w'
_diffrn_radiation_monochromator graphite
_diffrn_radiation_source 'fine-focus sealed tube'
_diffrn_radiation_type MoK\a
_diffrn_radiation_wavelength 0.71073
_diffrn_reflns_av_R_equivalents 0.0267
_diffrn_reflns_av_sigmaI/netI 0.0322
_diffrn_reflns_limit_h_max 11
_diffrn_reflns_limit_h_min -11
_diffrn_reflns_limit_k_max 26
_diffrn_reflns_limit_k_min -26
_diffrn_reflns_limit_l_max 20
_diffrn_reflns_limit_l_min -20
_diffrn_reflns_number 21321
_diffrn_reflns_theta_full 27.50
_diffrn_reflns_theta_max 27.50
_diffrn_reflns_theta_min 2.22
_diffrn_standards_number 0
_exptl_absorpt_coefficient_mu 2.531
_exptl_absorpt_correction_T_max 0.768
_exptl_absorpt_correction_T_min 0.426
_exptl_absorpt_correction_type multi-scan
_exptl_absorpt_process_details '(SADABS; Sheldrick, 1996)'
_exptl_crystal_colour Red
_exptl_crystal_density_diffrn 1.785
_exptl_crystal_density_method 'not measured'
_exptl_crystal_description Block
_exptl_crystal_F_000 1584
_exptl_crystal_size_max 0.34
_exptl_crystal_size_mid 0.13
_exptl_crystal_size_min 0.11
_refine_diff_density_max 1.041
_refine_diff_density_min -0.683
_refine_ls_extinction_method none
_refine_ls_goodness_of_fit_ref 1.135
_refine_ls_hydrogen_treatment constr
_refine_ls_matrix_type full
_refine_ls_number_parameters 395
_refine_ls_number_reflns 6644
_refine_ls_number_restraints 10
_refine_ls_restrained_S_all 1.135
_refine_ls_R_factor_all 0.0657
_refine_ls_R_factor_gt 0.0523
_refine_ls_shift/su_max 0.001
_refine_ls_shift/su_mean 0.000
_refine_ls_structure_factor_coef Fsqd
_refine_ls_weighting_details 'calc w=1/[\s^2^(Fo^2^)+(0.0498P)^2^+17.0691P] where P=(Fo^2^+2Fc^2^)/3'
_refine_ls_weighting_scheme calc
_refine_ls_wR_factor_gt 0.1493
_refine_ls_wR_factor_ref 0.1535
_reflns_number_gt 5212
_reflns_number_total 6644
_reflns_threshold_expression I>2\s(I)
_cod_data_source_file ci2405.cif
_cod_data_source_block I
_cod_original_sg_symbol_H-M 'P 21/c'
_cod_database_code 2214583
_cod_database_fobs_code 2214583

loop_
_symmetry_equiv_pos_as_xyz
'x, y, z'
'-x, y+1/2, -z+1/2'
'-x, -y, -z'
'x, -y-1/2, z-1/2'

loop_
_atom_site_type_symbol
_atom_site_label
_atom_site_fract_x
_atom_site_fract_y
_atom_site_fract_z
_atom_site_U_iso_or_equiv
_atom_site_adp_type
_atom_site_calc_flag
_atom_site_refinement_flags
_atom_site_occupancy
_atom_site_disorder_assembly
_atom_site_disorder_group
Nd Nd1 0.36649(4) 0.341072(17) 0.25006(3) 0.04394(13) Uani d . 1 . .
Cu Cu1 0.33005(10) 0.50577(4) 0.29959(6) 0.0486(2) Uani d . 1 A .
O O1 0.1453(6) 0.3478(2) 0.1359(4) 0.0575(14) Uani d . 1 . .
O O2 0.2273(6) 0.4403(2) 0.2355(4) 0.0578(14) Uani d . 1 . .
O O3 0.4766(6) 0.4393(2) 0.3103(4) 0.0562(14) Uani d . 1 . .
O O4 0.6487(5) 0.3420(2) 0.2987(4) 0.0523(12) Uani d . 1 A .
O O5 0.4301(11) 0.5592(4) 0.1838(5) 0.118(3) Uani d . 1 . .
H H5O 0.4926 0.5868 0.1952 0.141 Uiso calc R 1 . .
O O6 0.1577(8) 0.3228(5) 0.3439(5) 0.096(2) Uani d . 1 . .
O O7 0.3543(9) 0.3409(5) 0.4117(5) 0.105(3) Uani d . 1 . .
O O8 0.1590(10) 0.3344(3) 0.4808(5) 0.095(2) Uani d . 1 . .
O O9 0.4799(8) 0.3825(3) 0.1171(4) 0.0774(18) Uani d . 1 . .
O O10 0.4850(8) 0.2788(3) 0.1368(4) 0.0755(18) Uani d . 1 . .
O O11 0.6037(12) 0.3199(5) 0.0342(6) 0.127(3) Uani d . 1 . .
O O12 0.2348(7) 0.2302(3) 0.2231(5) 0.0765(19) Uani d . 1 . .
O O13 0.4328(7) 0.2252(3) 0.3004(4) 0.0702(17) Uani d . 1 . .
O O14 0.3190(8) 0.1367(3) 0.2636(5) 0.090(2) Uani d . 1 . .
N N1 0.1700(8) 0.5660(3) 0.3028(5) 0.066(2) Uani d D 1 . .
N N2 0.4296(8) 0.5647(3) 0.3777(5) 0.0597(17) Uani d D 1 . .
N N3 0.2211(10) 0.3338(3) 0.4139(5) 0.0647(19) Uani d . 1 . .
N N4 0.5249(10) 0.3268(4) 0.0932(5) 0.076(2) Uani d . 1 . .
N N5 0.3294(8) 0.1962(3) 0.2621(5) 0.0582(17) Uani d . 1 . .
C C1 0.1630(14) 0.3442(6) -0.0207(7) 0.101(4) Uani d . 1 . .
H H1A 0.1443 0.3168 -0.0697 0.152 Uiso calc R 1 . .
H H1B 0.2632 0.3575 -0.0179 0.152 Uiso calc R 1 . .
H H1C 0.1017 0.3820 -0.0254 0.152 Uiso calc R 1 . .
C C2 0.1310(11) 0.3065(4) 0.0602(6) 0.068(2) Uani d . 1 . .
H H2A 0.0330 0.2891 0.0545 0.082 Uiso calc R 1 . .
H H2B 0.1979 0.2701 0.0669 0.082 Uiso calc R 1 . .
C C3 0.0446(9) 0.3977(4) 0.1433(5) 0.0556(19) Uani d . 1 . .
C C4 -0.0931(11) 0.3986(5) 0.1044(7) 0.079(3) Uani d . 1 . .
H H4 -0.1254 0.3647 0.0688 0.095 Uiso calc R 1 . .
C C5 -0.1829(11) 0.4514(6) 0.1196(7) 0.084(3) Uani d . 1 . .
H H5 -0.2765 0.4527 0.0941 0.101 Uiso calc R 1 . .
C C6 -0.1359(10) 0.5010(5) 0.1708(7) 0.071(3) Uani d . 1 A .
H H6 -0.1992 0.5352 0.1804 0.086 Uiso calc R 1 . .
C C7 0.0062(8) 0.5027(4) 0.2104(6) 0.0553(19) Uani d . 1 . .
C C8 0.0942(8) 0.4479(3) 0.1983(5) 0.0496(17) Uani d . 1 A .
C C9 0.0431(11) 0.5567(4) 0.2632(6) 0.072(3) Uani d . 1 A .
H H9 -0.0284 0.5880 0.2703 0.086 Uiso calc R 1 . .
C C10 0.2181(17) 0.6309(6) 0.3334(14) 0.074(5) Uani d PD 0.50 A 1
H H10 0.2650 0.6545 0.2880 0.089 Uiso calc PR 0.50 A 1
C C10' 0.195(2) 0.6127(7) 0.3723(10) 0.074(5) Uani d PD 0.50 A 2
H H10' 0.1631 0.5889 0.4222 0.089 Uiso calc PR 0.50 A 2
C C11 0.1042(13) 0.6729(5) 0.3711(9) 0.108(4) Uani d D 1 . .
H H11A 0.1491 0.7114 0.3954 0.162 Uiso calc PR 0.50 A 1
H H11B 0.0581 0.6491 0.4149 0.162 Uiso calc PR 0.50 A 1
H H11C 0.0325 0.6852 0.3273 0.162 Uiso calc PR 0.50 A 1
H H11D 0.0031 0.6621 0.3614 0.162 Uiso d PR 0.50 A 2
H H11E 0.1181 0.6956 0.4245 0.162 Uiso d PR 0.50 A 2
H H11F 0.1342 0.7004 0.3257 0.162 Uiso d PR 0.50 A 2
C C12 0.328(3) 0.6143(14) 0.405(2) 0.096(7) Uani d PD 0.50 A 1
H H12A 0.3810 0.6533 0.4219 0.116 Uiso calc PR 0.50 A 1
H H12B 0.2775 0.5985 0.4532 0.116 Uiso calc PR 0.50 A 1
C C12' 0.353(2) 0.6253(11) 0.395(3) 0.096(7) Uani d PD 0.50 A 2
H H12C 0.3885 0.6605 0.3599 0.116 Uiso calc PR 0.50 A 2
H H12D 0.3674 0.6374 0.4542 0.116 Uiso calc PR 0.50 A 2
C C13 0.5624(10) 0.5605(4) 0.4056(5) 0.062(2) Uani d . 1 A .
H H13 0.6008 0.5944 0.4391 0.074 Uiso calc R 1 . .
C C14 0.6573(10) 0.5057(4) 0.3882(5) 0.058(2) Uani d . 1 . .
C C15 0.8015(10) 0.5096(4) 0.4202(6) 0.066(2) Uani d . 1 A .
H H15 0.8330 0.5468 0.4497 0.079 Uiso calc R 1 . .
C C16 0.8963(10) 0.4605(4) 0.4093(6) 0.066(2) Uani d . 1 . .
H H16 0.9930 0.4652 0.4289 0.079 Uiso calc R 1 A .
C C17 0.8515(8) 0.4033(4) 0.3693(5) 0.0566(19) Uani d . 1 A .
H H17 0.9168 0.3693 0.3627 0.068 Uiso calc R 1 . .
C C18 0.7074(9) 0.3974(4) 0.3391(5) 0.0501(18) Uani d . 1 . .
C C19 0.6091(8) 0.4481(3) 0.3459(5) 0.0471(16) Uani d . 1 A .
C C20 0.7444(9) 0.2873(4) 0.2865(6) 0.063(2) Uani d . 1 . .
H H20A 0.8360 0.3034 0.2671 0.075 Uiso calc R 1 A .
H H20B 0.7012 0.2593 0.2423 0.075 Uiso calc R 1 . .
C C21 0.7736(12) 0.2480(5) 0.3661(7) 0.087(3) Uani d . 1 A .
H H21A 0.7747 0.2025 0.3518 0.130 Uiso calc R 1 . .
H H21B 0.6986 0.2561 0.4049 0.130 Uiso calc R 1 . .
H H21C 0.8662 0.2602 0.3924 0.130 Uiso calc R 1 . .
C C22 0.3945(19) 0.5487(7) 0.1005(8) 0.131(6) Uani d . 1 . .
H H22A 0.4779 0.5565 0.0678 0.196 Uiso calc R 1 . .
H H22B 0.3173 0.5777 0.0819 0.196 Uiso calc R 1 . .
H H22C 0.3629 0.5044 0.0926 0.196 Uiso calc R 1 . .

loop_
_atom_site_aniso_label
_atom_site_aniso_U_11
_atom_site_aniso_U_22
_atom_site_aniso_U_33
_atom_site_aniso_U_12
_atom_site_aniso_U_13
_atom_site_aniso_U_23
Nd1 0.0452(2) 0.03140(19) 0.0547(2) 0.00066(16) -0.00207(16) -0.00479(16)
Cu1 0.0533(5) 0.0312(4) 0.0611(6) 0.0019(4) 0.0023(4) -0.0057(4)
O1 0.059(3) 0.046(3) 0.066(3) 0.000(2) -0.013(3) -0.008(2)
O2 0.053(3) 0.038(3) 0.081(4) 0.009(2) -0.013(3) -0.009(3)
O3 0.050(3) 0.039(3) 0.078(4) 0.007(2) -0.018(3) -0.015(2)
O4 0.045(3) 0.041(3) 0.070(3) -0.002(2) -0.003(2) -0.011(2)
O5 0.164(9) 0.118(7) 0.074(5) -0.075(6) 0.033(5) -0.004(5)
O6 0.067(4) 0.156(8) 0.066(4) 0.019(5) 0.007(4) 0.006(5)
O7 0.085(6) 0.162(9) 0.066(4) -0.037(5) -0.002(4) -0.010(5)
O8 0.136(7) 0.077(5) 0.078(5) -0.009(4) 0.045(5) 0.002(4)
O9 0.088(5) 0.064(4) 0.081(4) -0.002(3) 0.017(4) 0.012(3)
O10 0.098(5) 0.058(4) 0.072(4) 0.000(3) 0.020(4) -0.008(3)
O11 0.156(9) 0.129(7) 0.102(6) -0.027(6) 0.074(6) -0.020(5)
O12 0.064(4) 0.049(3) 0.114(5) -0.006(3) -0.019(4) 0.006(3)
O13 0.059(4) 0.051(3) 0.098(5) -0.008(3) -0.018(3) 0.010(3)
O14 0.103(5) 0.031(3) 0.137(7) -0.012(3) 0.013(5) -0.002(3)
N1 0.059(5) 0.042(4) 0.098(6) 0.013(3) -0.001(4) -0.010(4)
N2 0.071(5) 0.042(3) 0.067(4) 0.001(3) 0.002(4) -0.013(3)
N3 0.090(6) 0.042(4) 0.063(5) 0.000(4) 0.017(4) -0.003(3)
N4 0.083(6) 0.082(6) 0.063(5) -0.011(5) 0.012(4) -0.008(4)
N5 0.068(5) 0.034(3) 0.074(5) -0.007(3) 0.017(4) -0.002(3)
C1 0.111(10) 0.126(11) 0.066(7) -0.008(8) 0.001(6) -0.001(7)
C2 0.076(6) 0.055(5) 0.070(6) -0.001(4) -0.018(5) -0.014(4)
C3 0.051(5) 0.049(4) 0.066(5) 0.007(3) -0.002(4) 0.005(4)
C4 0.078(7) 0.073(6) 0.084(7) 0.009(5) -0.021(5) 0.000(5)
C5 0.056(6) 0.099(8) 0.096(8) 0.021(6) -0.012(5) 0.010(6)
C6 0.048(5) 0.062(5) 0.102(7) 0.007(4) -0.006(5) 0.008(5)
C7 0.036(4) 0.055(5) 0.074(5) 0.018(3) -0.006(4) 0.009(4)
C8 0.040(4) 0.040(4) 0.069(5) 0.002(3) 0.000(3) 0.009(3)
C9 0.078(7) 0.051(5) 0.089(7) 0.027(5) 0.023(5) 0.004(4)
C10 0.102(11) 0.030(7) 0.091(14) 0.014(7) 0.016(10) -0.004(7)
C10' 0.102(11) 0.030(7) 0.091(14) 0.014(7) 0.016(10) -0.004(7)
C11 0.100(9) 0.075(7) 0.151(12) 0.020(7) 0.013(8) -0.012(7)
C12 0.072(10) 0.065(9) 0.149(13) 0.015(8) -0.016(9) -0.058(9)
C12' 0.072(10) 0.065(9) 0.149(13) 0.015(8) -0.016(9) -0.058(9)
C13 0.078(6) 0.045(4) 0.061(5) -0.007(4) -0.011(4) -0.016(4)
C14 0.075(6) 0.043(4) 0.055(4) -0.005(4) -0.004(4) -0.002(3)
C15 0.075(6) 0.060(5) 0.061(5) -0.024(5) -0.015(4) -0.006(4)
C16 0.051(5) 0.067(6) 0.078(6) -0.008(4) -0.015(4) -0.006(4)
C17 0.038(4) 0.063(5) 0.068(5) 0.003(3) -0.005(4) -0.001(4)
C18 0.058(5) 0.045(4) 0.047(4) -0.011(3) -0.002(3) -0.005(3)
C19 0.046(4) 0.042(4) 0.053(4) -0.003(3) -0.004(3) -0.003(3)
C20 0.050(5) 0.055(5) 0.082(6) 0.011(4) -0.006(4) -0.012(4)
C21 0.079(7) 0.070(6) 0.108(8) 0.000(5) -0.013(6) 0.012(6)
C22 0.195(17) 0.123(11) 0.078(8) -0.026(11) 0.042(9) 0.018(8)

loop_
_atom_type_symbol
_atom_type_description
_atom_type_scat_dispersion_real
_atom_type_scat_dispersion_imag
_atom_type_scat_source
C C 0.0033 0.0016 'International Tables Vol C Tables 4.2.6.8 and 6.1.1.4'
H H 0.0000 0.0000 'International Tables Vol C Tables 4.2.6.8 and 6.1.1.4'
N N 0.0061 0.0033 'International Tables Vol C Tables 4.2.6.8 and 6.1.1.4'
O O 0.0106 0.0060 'International Tables Vol C Tables 4.2.6.8 and 6.1.1.4'
Cu Cu 0.3201 1.2651 'International Tables Vol C Tables 4.2.6.8 and 6.1.1.4'
Nd Nd -0.1943 3.0179 'International Tables Vol C Tables 4.2.6.8 and 6.1.1.4'

loop_
_geom_angle_atom_site_label_1
_geom_angle_atom_site_label_2
_geom_angle_atom_site_label_3
_geom_angle
O2 Nd1 O3 62.85(17)
O2 Nd1 O10 128.1(2)
O3 Nd1 O10 121.0(2)
O2 Nd1 O6 76.2(2)
O3 Nd1 O6 102.2(3)
O10 Nd1 O6 136.2(3)
O2 Nd1 O9 83.0(2)
O3 Nd1 O9 81.9(2)
O10 Nd1 O9 50.7(2)
O6 Nd1 O9 153.7(2)
O2 Nd1 O7 92.5(3)
O3 Nd1 O7 69.7(2)
O10 Nd1 O7 139.1(3)
O6 Nd1 O7 48.6(2)
O9 Nd1 O7 149.8(2)
O2 Nd1 O13 158.0(2)
O3 Nd1 O13 124.21(18)
O10 Nd1 O13 68.8(2)
O6 Nd1 O13 81.8(3)
O9 Nd1 O13 117.6(2)
O7 Nd1 O13 73.4(3)
O2 Nd1 O12 118.85(19)
O3 Nd1 O12 166.3(2)
O10 Nd1 O12 69.7(2)
O6 Nd1 O12 66.4(3)
O9 Nd1 O12 111.7(2)
O7 Nd1 O12 96.6(3)
O13 Nd1 O12 48.82(19)
O2 Nd1 O1 60.35(17)
O3 Nd1 O1 120.77(16)
O10 Nd1 O1 83.9(2)
O6 Nd1 O1 79.6(2)
O9 Nd1 O1 76.1(2)
O7 Nd1 O1 127.0(2)
O13 Nd1 O1 114.73(17)
O12 Nd1 O1 66.42(18)
O2 Nd1 O4 121.74(16)
O3 Nd1 O4 60.19(16)
O10 Nd1 O4 75.5(2)
O6 Nd1 O4 126.6(2)
O9 Nd1 O4 78.2(2)
O7 Nd1 O4 79.0(2)
O13 Nd1 O4 72.95(17)
O12 Nd1 O4 119.37(17)
O1 Nd1 O4 153.69(19)
O2 Cu1 O3 82.6(2)
O2 Cu1 N2 172.2(3)
O3 Cu1 N2 94.7(3)
O2 Cu1 N1 96.2(3)
O3 Cu1 N1 171.4(3)
N2 Cu1 N1 85.3(3)
O2 Cu1 O5 97.2(3)
O3 Cu1 O5 95.5(3)
N2 Cu1 O5 90.4(3)
N1 Cu1 O5 93.1(4)
C3 O1 C2 117.7(6)
C3 O1 Nd1 118.3(4)
C2 O1 Nd1 123.7(5)
C8 O2 Cu1 124.5(5)
C8 O2 Nd1 127.6(4)
Cu1 O2 Nd1 107.5(2)
C19 O3 Cu1 124.5(4)
C19 O3 Nd1 129.2(4)
Cu1 O3 Nd1 106.2(2)
C18 O4 C20 117.9(6)
C18 O4 Nd1 118.8(4)
C20 O4 Nd1 123.2(4)
C22 O5 Cu1 126.2(8)
C22 O5 H5O 116.9
Cu1 O5 H5O 116.9
N3 O6 Nd1 98.9(6)
N3 O7 Nd1 97.2(5)
N4 O9 Nd1 95.5(5)
N4 O10 Nd1 98.0(5)
N5 O12 Nd1 95.8(4)
N5 O13 Nd1 97.5(4)
C9 N1 C10' 123.5(10)
C9 N1 C10 122.1(10)
C9 N1 Cu1 124.0(6)
C10' N1 Cu1 110.5(7)
C10 N1 Cu1 111.8(7)
C13 N2 C12' 117.2(11)
C13 N2 C12 124.4(12)
C13 N2 Cu1 126.2(5)
C12' N2 Cu1 115.7(11)
C12 N2 Cu1 109.3(11)
O8 N3 O7 122.2(9)
O8 N3 O6 123.0(9)
O7 N3 O6 114.7(8)
O11 N4 O10 121.7(9)
O11 N4 O9 123.0(9)
O10 N4 O9 115.3(8)
O14 N5 O13 121.6(8)
O14 N5 O12 120.8(8)
O13 N5 O12 117.6(6)
C2 C1 H1A 109.5
C2 C1 H1B 109.5
H1A C1 H1B 109.5
C2 C1 H1C 109.5
H1A C1 H1C 109.5
H1B C1 H1C 109.5
O1 C2 C1 111.7(8)
O1 C2 H2A 109.3
C1 C2 H2A 109.3
O1 C2 H2B 109.3
C1 C2 H2B 109.3
H2A C2 H2B 107.9
C4 C3 O1 125.1(8)
C4 C3 C8 121.5(8)
O1 C3 C8 113.3(7)
C3 C4 C5 118.4(10)
C3 C4 H4 120.8
C5 C4 H4 120.8
C6 C5 C4 120.9(9)
C6 C5 H5 119.6
C4 C5 H5 119.6
C5 C6 C7 122.5(9)
C5 C6 H6 118.7
C7 C6 H6 118.7
C8 C7 C6 116.5(8)
C8 C7 C9 125.8(7)
C6 C7 C9 117.6(8)
O2 C8 C3 116.2(7)
O2 C8 C7 123.8(7)
C3 C8 C7 120.0(7)
N1 C9 C7 124.9(7)
N1 C9 H9 117.5
C7 C9 H9 117.5
N1 C10 C11 116.3(11)
N1 C10 C12 102.5(16)
C11 C10 C12 106.9(12)
N1 C10 H10 110.3
C11 C10 H10 110.3
C12 C10 H10 110.3
N1 C10' C11 117.9(11)
N1 C10' C12' 113.6(16)
C11 C10' C12' 113.2(12)
N1 C10' H10' 103.2
C11 C10' H10' 103.2
C12' C10' H10' 103.2
C10 C11 H11A 109.5
C10 C11 H11B 109.5
H11A C11 H11B 109.5
C10 C11 H11C 109.5
H11A C11 H11C 109.5
H11B C11 H11C 109.5
C10' C11 H11D 110.3
C10' C11 H11E 110.0
H11D C11 H11E 109.5
C10' C11 H11F 108.1
H11D C11 H11F 109.5
H11E C11 H11F 109.5
N2 C12 C10 111.0(15)
N2 C12 H12A 109.4
C10 C12 H12A 109.4
N2 C12 H12B 109.4
C10 C12 H12B 109.4
H12A C12 H12B 108.0
N2 C12' C10' 106.3(14)
N2 C12' H12C 110.5
C10' C12' H12C 110.5
N2 C12' H12D 110.5
C10' C12' H12D 110.5
H12C C12' H12D 108.7
N2 C13 C14 124.0(7)
N2 C13 H13 118.0
C14 C13 H13 118.0
C15 C14 C19 119.0(8)
C15 C14 C13 117.1(7)
C19 C14 C13 123.8(8)
C16 C15 C14 121.3(8)
C16 C15 H15 119.3
C14 C15 H15 119.3
C15 C16 C17 120.8(8)
C15 C16 H16 119.6
C17 C16 H16 119.6
C16 C17 C18 119.0(8)
C16 C17 H17 120.5
C18 C17 H17 120.5
C19 C18 C17 121.6(7)
C19 C18 O4 114.1(6)
C17 C18 O4 124.3(7)
O3 C19 C18 117.1(6)
O3 C19 C14 124.7(7)
C18 C19 C14 118.3(7)
O4 C20 C21 113.0(8)
O4 C20 H20A 109.0
C21 C20 H20A 109.0
O4 C20 H20B 109.0
C21 C20 H20B 109.0
H20A C20 H20B 107.8
C20 C21 H21A 109.5
C20 C21 H21B 109.5
H21A C21 H21B 109.5
C20 C21 H21C 109.5
H21A C21 H21C 109.5
H21B C21 H21C 109.5
O5 C22 H22A 109.5
O5 C22 H22B 109.5
H22A C22 H22B 109.5
O5 C22 H22C 109.5
H22A C22 H22C 109.5
H22B C22 H22C 109.5

loop_
_geom_bond_atom_site_label_1
_geom_bond_atom_site_label_2
_geom_bond_distance
_geom_bond_publ_flag
Nd1 O1 2.641(5) yes
Nd1 O2 2.408(5) yes
Nd1 O3 2.424(5) yes
Nd1 O4 2.666(5) yes
Nd1 O6 2.511(7) yes
Nd1 O7 2.545(7) yes
Nd1 O9 2.530(7) yes
Nd1 O10 2.487(6) yes
Nd1 O12 2.600(6) yes
Nd1 O13 2.567(6) yes
Cu1 O2 1.899(5) yes
Cu1 O3 1.918(5) yes
Cu1 O5 2.351(7) yes
Cu1 N1 1.925(7) yes
Cu1 N2 1.918(7) yes
O1 C3 1.389(9) ?
O1 C2 1.459(9) ?
O2 C8 1.336(9) ?
O3 C19 1.326(9) ?
O4 C18 1.397(8) ?
O4 C20 1.444(9) ?
O5 C22 1.347(14) ?
O5 H5O 0.8200 ?
O6 N3 1.236(10) ?
O7 N3 1.236(10) ?
O8 N3 1.221(9) ?
O9 N4 1.279(10) ?
O10 N4 1.264(10) ?
O11 N4 1.215(11) ?
O12 N5 1.249(9) ?
O13 N5 1.248(9) ?
O14 N5 1.225(8) ?
N1 C9 1.306(12) ?
N1 C10' 1.460(9) ?
N1 C10 1.474(9) ?
N2 C13 1.278(11) ?
N2 C12' 1.461(10) ?
N2 C12 1.461(10) ?
C1 C2 1.528(14) ?
C1 H1A 0.96 ?
C1 H1B 0.96 ?
C1 H1C 0.96 ?
C2 H2A 0.97 ?
C2 H2B 0.97 ?
C3 C4 1.377(12) ?
C3 C8 1.404(11) ?
C4 C5 1.390(14) ?
C4 H4 0.93 ?
C5 C6 1.351(14) ?
C5 H5 0.93 ?
C6 C7 1.417(11) ?
C6 H6 0.93 ?
C7 C8 1.404(10) ?
C7 C9 1.414(13) ?
C9 H9 0.93 ?
C10 C11 1.504(10) ?
C10 C12 1.502(10) ?
C10 H10 0.98 ?
C10' C11 1.492(9) ?
C10' C12' 1.499(10) ?
C10' H10' 0.98 ?
C11 H11A 0.96 ?
C11 H11B 0.96 ?
C11 H11C 0.96 ?
C11 H11D 0.96 ?
C11 H11E 0.96 ?
C11 H11F 0.96 ?
C12 H12A 0.97 ?
C12 H12B 0.97 ?
C12' H12C 0.97 ?
C12' H12D 0.97 ?
C13 C14 1.458(12) ?
C13 H13 0.93 ?
C14 C15 1.396(12) ?
C14 C19 1.414(10) ?
C15 C16 1.349(13) ?
C15 H15 0.93 ?
C16 C17 1.382(12) ?
C16 H16 0.93 ?
C17 C18 1.389(11) ?
C17 H17 0.93 ?
C18 C19 1.385(11) ?
C20 C21 1.498(13) ?
C20 H20A 0.97 ?
C20 H20B 0.97 ?
C21 H21A 0.96 ?
C21 H21B 0.96 ?
C21 H21C 0.96 ?
C22 H22A 0.96 ?
C22 H22B 0.96 ?
C22 H22C 0.96 ?

loop_
_geom_hbond_atom_site_label_D
_geom_hbond_atom_site_label_H
_geom_hbond_atom_site_label_A
_geom_hbond_site_symmetry_A
_geom_hbond_distance_DH
_geom_hbond_distance_HA
_geom_hbond_distance_DA
_geom_hbond_angle_DHA
_geom_hbond_publ_flag
O5 H5O O14 2_655 0.82 2.08 2.890(10) 165 yes

loop_
_geom_torsion_atom_site_label_1
_geom_torsion_atom_site_label_2
_geom_torsion_atom_site_label_3
_geom_torsion_atom_site_label_4
_geom_torsion
O2 Nd1 O1 C3 -16.6(5)
O3 Nd1 O1 C3 -34.8(6)
O10 Nd1 O1 C3 -157.5(6)
O6 Nd1 O1 C3 63.3(6)
O9 Nd1 O1 C3 -106.5(6)
O7 Nd1 O1 C3 51.9(6)
O13 Nd1 O1 C3 139.3(5)
O12 Nd1 O1 C3 132.0(6)
O4 Nd1 O1 C3 -119.0(6)
O2 Nd1 O1 C2 156.5(7)
O3 Nd1 O1 C2 138.3(6)
O10 Nd1 O1 C2 15.6(6)
O6 Nd1 O1 C2 -123.6(6)
O9 Nd1 O1 C2 66.6(6)
O7 Nd1 O1 C2 -135.0(6)
O13 Nd1 O1 C2 -47.7(6)
O12 Nd1 O1 C2 -54.9(6)
O4 Nd1 O1 C2 54.1(7)
O3 Cu1 O2 C8 -179.4(7)
N1 Cu1 O2 C8 9.1(7)
O5 Cu1 O2 C8 -84.8(7)
O3 Cu1 O2 Nd1 7.6(3)
N1 Cu1 O2 Nd1 -163.9(3)
O5 Cu1 O2 Nd1 102.3(3)
O3 Nd1 O2 C8 -179.4(7)
O10 Nd1 O2 C8 71.1(7)
O6 Nd1 O2 C8 -67.6(6)
O9 Nd1 O2 C8 96.1(6)
O7 Nd1 O2 C8 -113.8(6)
O13 Nd1 O2 C8 -64.7(9)
O12 Nd1 O2 C8 -14.8(7)
O1 Nd1 O2 C8 18.1(6)
O4 Nd1 O2 C8 167.5(6)
O3 Nd1 O2 Cu1 -6.7(2)
O10 Nd1 O2 Cu1 -116.2(3)
O6 Nd1 O2 Cu1 105.1(3)
O9 Nd1 O2 Cu1 -91.2(3)
O7 Nd1 O2 Cu1 58.9(3)
O13 Nd1 O2 Cu1 108.0(5)
O12 Nd1 O2 Cu1 157.9(3)
O1 Nd1 O2 Cu1 -169.2(4)
O4 Nd1 O2 Cu1 -19.8(4)
O2 Cu1 O3 C19 173.7(7)
N2 Cu1 O3 C19 -13.7(7)
O5 Cu1 O3 C19 77.2(6)
O2 Cu1 O3 Nd1 -7.5(3)
N2 Cu1 O3 Nd1 165.1(3)
O5 Cu1 O3 Nd1 -104.1(3)
O2 Nd1 O3 C19 -174.7(7)
O10 Nd1 O3 C19 -54.6(7)
O6 Nd1 O3 C19 117.9(7)
O9 Nd1 O3 C19 -88.4(7)
O7 Nd1 O3 C19 81.3(7)
O13 Nd1 O3 C19 29.6(7)
O12 Nd1 O3 C19 84.6(10)
O1 Nd1 O3 C19 -156.9(6)
O4 Nd1 O3 C19 -7.5(6)
O2 Nd1 O3 Cu1 6.6(2)
O10 Nd1 O3 Cu1 126.7(3)
O6 Nd1 O3 Cu1 -60.8(3)
O9 Nd1 O3 Cu1 92.9(3)
O7 Nd1 O3 Cu1 -97.4(3)
O13 Nd1 O3 Cu1 -149.1(2)
O12 Nd1 O3 Cu1 -94.1(8)
O1 Nd1 O3 Cu1 24.4(4)
O4 Nd1 O3 Cu1 173.8(3)
O2 Nd1 O4 C18 18.1(6)
O3 Nd1 O4 C18 4.7(5)
O10 Nd1 O4 C18 144.3(5)
O6 Nd1 O4 C18 -78.3(6)
O9 Nd1 O4 C18 92.2(5)
O7 Nd1 O4 C18 -68.0(5)
O13 Nd1 O4 C18 -143.9(5)
O12 Nd1 O4 C18 -159.5(5)
O1 Nd1 O4 C18 104.6(6)
O2 Nd1 O4 C20 -162.8(6)
O3 Nd1 O4 C20 -176.2(6)
O10 Nd1 O4 C20 -36.6(6)
O6 Nd1 O4 C20 100.8(6)
O9 Nd1 O4 C20 -88.7(6)
O7 Nd1 O4 C20 111.1(6)
O13 Nd1 O4 C20 35.2(6)
O12 Nd1 O4 C20 19.6(7)
O1 Nd1 O4 C20 -76.3(7)
O2 Cu1 O5 C22 10.2(12)
O3 Cu1 O5 C22 93.4(12)
N2 Cu1 O5 C22 -171.8(12)
N1 Cu1 O5 C22 -86.4(12)
O2 Nd1 O6 N3 -101.4(6)
O3 Nd1 O6 N3 -43.7(6)
O10 Nd1 O6 N3 127.1(6)
O9 Nd1 O6 N3 -140.3(5)
O7 Nd1 O6 N3 4.6(5)
O13 Nd1 O6 N3 79.7(6)
O12 Nd1 O6 N3 128.1(6)
O1 Nd1 O6 N3 -163.2(6)
O4 Nd1 O6 N3 18.1(7)
O2 Nd1 O7 N3 64.6(6)
O3 Nd1 O7 N3 124.3(7)
O10 Nd1 O7 N3 -121.4(6)
O6 Nd1 O7 N3 -4.6(5)
O9 Nd1 O7 N3 145.0(5)
O13 Nd1 O7 N3 -98.3(6)
O12 Nd1 O7 N3 -54.9(6)
O1 Nd1 O7 N3 10.5(7)
O4 Nd1 O7 N3 -173.6(6)
O2 Nd1 O9 N4 -158.2(6)
O3 Nd1 O9 N4 138.3(6)
O10 Nd1 O9 N4 -3.7(5)
O6 Nd1 O9 N4 -120.3(7)
O7 Nd1 O9 N4 118.8(7)
O13 Nd1 O9 N4 13.8(6)
O12 Nd1 O9 N4 -39.9(6)
O1 Nd1 O9 N4 -97.1(6)
O4 Nd1 O9 N4 77.2(5)
O2 Nd1 O10 N4 36.6(7)
O3 Nd1 O10 N4 -41.6(6)
O6 Nd1 O10 N4 148.9(5)
O9 Nd1 O10 N4 3.7(5)
O7 Nd1 O10 N4 -135.9(6)
O13 Nd1 O10 N4 -159.7(6)
O12 Nd1 O10 N4 147.9(6)
O1 Nd1 O10 N4 80.8(6)
O4 Nd1 O10 N4 -82.7(6)
O2 Nd1 O12 N5 -160.6(5)
O3 Nd1 O12 N5 -67.2(10)
O10 Nd1 O12 N5 76.2(5)
O6 Nd1 O12 N5 -103.0(5)
O9 Nd1 O12 N5 105.4(5)
O7 Nd1 O12 N5 -64.0(5)
O13 Nd1 O12 N5 -2.9(5)
O1 Nd1 O12 N5 168.4(6)
O4 Nd1 O12 N5 17.1(6)
O2 Nd1 O13 N5 65.8(8)
O3 Nd1 O13 N5 168.0(4)
O10 Nd1 O13 N5 -78.2(5)
O6 Nd1 O13 N5 68.7(5)
O9 Nd1 O13 N5 -92.6(5)
O7 Nd1 O13 N5 117.8(5)
O12 Nd1 O13 N5 2.9(5)
O1 Nd1 O13 N5 -5.9(6)
O4 Nd1 O13 N5 -158.9(5)
O2 Cu1 N1 C9 -4.2(8)
N2 Cu1 N1 C9 -176.5(8)
O5 Cu1 N1 C9 93.3(8)
O2 Cu1 N1 C10' 160.1(11)
N2 Cu1 N1 C10' -12.2(11)
O5 Cu1 N1 C10' -102.4(11)
O2 Cu1 N1 C10 -167.9(10)
N2 Cu1 N1 C10 19.8(11)
O5 Cu1 N1 C10 -70.3(11)
O3 Cu1 N2 C13 13.7(8)
N1 Cu1 N2 C13 -174.8(8)
O5 Cu1 N2 C13 -81.8(8)
O3 Cu1 N2 C12 -163.5(17)
N1 Cu1 N2 C12 7.9(17)
O5 Cu1 N2 C12 101.0(17)
Nd1 O7 N3 O8 -175.8(7)
Nd1 O7 N3 O6 7.7(9)
Nd1 O6 N3 O8 175.7(7)
Nd1 O6 N3 O7 -7.8(9)
Nd1 O10 N4 O11 171.8(9)
Nd1 O10 N4 O9 -6.4(9)
Nd1 O9 N4 O11 -171.9(10)
Nd1 O9 N4 O10 6.2(9)
Nd1 O13 N5 O14 176.1(7)
Nd1 O13 N5 O12 -5.2(8)
Nd1 O12 N5 O14 -176.2(7)
Nd1 O12 N5 O13 5.1(8)
C3 O1 C2 C1 67.5(11)
Nd1 O1 C2 C1 -105.7(8)
C2 O1 C3 C4 24.3(13)
Nd1 O1 C3 C4 -162.2(8)
C2 O1 C3 C8 -158.0(7)
Nd1 O1 C3 C8 15.5(9)
O1 C3 C4 C5 178.5(9)
C8 C3 C4 C5 1.0(15)
C3 C4 C5 C6 0.5(17)
C4 C5 C6 C7 1.1(17)
C5 C6 C7 C8 -4.0(15)
C5 C6 C7 C9 -179.5(10)
Cu1 O2 C8 C3 170.9(6)
Nd1 O2 C8 C3 -17.5(10)
Cu1 O2 C8 C7 -8.0(11)
Nd1 O2 C8 C7 163.6(6)
C4 C3 C8 O2 177.0(8)
O1 C3 C8 O2 -0.8(10)
C4 C3 C8 C7 -4.1(13)
O1 C3 C8 C7 178.2(7)
C6 C7 C8 O2 -175.8(8)
C9 C7 C8 O2 -0.7(14)
C6 C7 C8 C3 5.3(12)
C9 C7 C8 C3 -179.5(9)
C10' N1 C9 C7 -164.5(12)
C10 N1 C9 C7 159.9(12)
Cu1 N1 C9 C7 -2.2(14)
C8 C7 C9 N1 6.2(16)
C6 C7 C9 N1 -178.7(9)
C9 N1 C10 C11 39(2)
C10' N1 C10 C11 -63.2(14)
Cu1 N1 C10 C11 -156.7(13)
C9 N1 C10 C12 155.4(16)
C10' N1 C10 C12 53(2)
Cu1 N1 C10 C12 -40.5(16)
C9 N1 C10' C11 -31(2)
C10 N1 C10' C11 65.9(14)
Cu1 N1 C10' C11 164.2(14)
C9 N1 C10' C12' -167.3(19)
C10 N1 C10' C12' -70(3)
Cu1 N1 C10' C12' 28(2)
N1 C10' C11 C10 -65.8(15)
C12' C10' C11 C10 70(3)
N1 C10 C11 C10' 62.9(14)
C12 C10 C11 C10' -51(3)
C13 N2 C12 C10 148.7(17)
C12' N2 C12 C10 85(9)
Cu1 N2 C12 C10 -34(3)
N1 C10 C12 N2 48(3)
C11 C10 C12 N2 170(2)
C13 N2 C12' C10' -168.5(18)
C12 N2 C12' C10' -45(7)
Cu1 N2 C12' C10' 22(3)
N1 C10' C12' N2 -32(3)
C11 C10' C12' N2 -169.8(19)
C12' N2 C13 C14 -175(2)
C12 N2 C13 C14 171(2)
Cu1 N2 C13 C14 -6.1(13)
N2 C13 C14 C15 177.3(9)
N2 C13 C14 C19 -6.6(14)
C19 C14 C15 C16 2.0(13)
C13 C14 C15 C16 178.2(9)
C14 C15 C16 C17 -3.0(15)
C15 C16 C17 C18 1.0(14)
C16 C17 C18 C19 2.0(13)
C16 C17 C18 O4 -179.1(8)
C20 O4 C18 C19 178.2(7)
Nd1 O4 C18 C19 -2.7(8)
C20 O4 C18 C17 -0.8(11)
Nd1 O4 C18 C17 178.3(6)
Cu1 O3 C19 C18 -172.3(5)
Nd1 O3 C19 C18 9.2(10)
Cu1 O3 C19 C14 6.4(11)
Nd1 O3 C19 C14 -172.1(6)
C17 C18 C19 O3 175.8(7)
O4 C18 C19 O3 -3.3(10)
C17 C18 C19 C14 -2.9(12)
O4 C18 C19 C14 178.0(7)
C15 C14 C19 O3 -177.6(8)
C13 C14 C19 O3 6.4(13)
C15 C14 C19 C18 1.0(12)
C13 C14 C19 C18 -175.0(8)
C18 O4 C20 C21 78.0(9)
Nd1 O4 C20 C21 -101.1(7)
